data_7244458
loop_
_publ_author_name
'Senchyk, Ganna A.'
'Lysenko, Andrey B.'
'Krautscheid, Harald'
'Rusanov, Eduard B.'
'Karbowiak, Miroslaw'
'Domasevitch, Kostiantyn V.'

_publ_section_title
;
 1,2,4-Triazolyl-4-acetate: a ditopic ligand combining soft and hard donor
 sites in homometallic (AgI) and heterometallic (AgI/UVI) coordination
 polymers
;
_journal_name_full CrystEngComm
_journal_paper_doi 10.1039/D1CE01549D
_journal_year 2022
_chemical_formula_moiety 'C16 H16 Ag4 N12 O8, 2(H2 O)'
_chemical_formula_sum 'C16 H20 Ag4 N12 O10'
_chemical_formula_weight 971.92
_chemical_name_systematic 'poly[[tetrakis[2-(1,2,4-triazol-4-yl)acetato)]tetrasilver(I)] dihydrate]]'
_space_group_crystal_system triclinic
_space_group_IT_number 2
_space_group_name_Hall '-P 1'
_space_group_name_H-M_alt 'P -1'
_atom_sites_solution_hydrogens mixed
_atom_sites_solution_primary direct
_atom_sites_solution_secondary difmap
_audit_creation_method SHELXL-2014/7
_audit_update_record
;
2021-07-20 deposited with the CCDC.	2022-01-27 downloaded from the CCDC.
;
_cell_angle_alpha 78.290(2)
_cell_angle_beta 81.497(3)
_cell_angle_gamma 71.575(2)
_cell_formula_units_Z 1
_cell_length_a 7.2514(2)
_cell_length_b 7.4533(3)
_cell_length_c 12.9171(4)
_cell_measurement_reflns_used 11151
_cell_measurement_temperature 296(2)
_cell_measurement_theta_max 28.326
_cell_measurement_theta_min 2.921
_cell_volume 645.92(4)
_computing_cell_refinement 'SAINT (Bruker, 2008)'
_computing_data_collection 'APEX2 (Bruker, 2008)'
_computing_data_reduction 'SAINT (Bruker, 2008)'
_computing_molecular_graphics 'Diamond 2.1e (Brandenburg, 1999)'
_computing_publication_material 'WinGX 1.70.01 (Farrugia, 1999)'
_computing_structure_refinement 'SHELXL-2014/7 (Sheldrick, 2014)'
_computing_structure_solution 'SHELXS-97 (Sheldrick, 2008)'
_diffrn_ambient_temperature 296(2)
_diffrn_measured_fraction_theta_full 1.000
_diffrn_measured_fraction_theta_max 0.997
_diffrn_measurement_device_type 'Bruker APEX2 area-detector diffractometer'
_diffrn_measurement_method '\w scans'
_diffrn_radiation_type MoK\a
_diffrn_radiation_wavelength 0.71073
_diffrn_reflns_av_R_equivalents 0.0369
_diffrn_reflns_av_unetI/netI 0.0335
_diffrn_reflns_Laue_measured_fraction_full 1.000
_diffrn_reflns_Laue_measured_fraction_max 0.997
_diffrn_reflns_limit_h_max 9
_diffrn_reflns_limit_h_min -9
_diffrn_reflns_limit_k_max 9
_diffrn_reflns_limit_k_min -9
_diffrn_reflns_limit_l_max 17
_diffrn_reflns_limit_l_min -17
_diffrn_reflns_number 11151
_diffrn_reflns_point_group_measured_fraction_full 1.000
_diffrn_reflns_point_group_measured_fraction_max 0.997
_diffrn_reflns_theta_full 25.242
_diffrn_reflns_theta_max 28.326
_diffrn_reflns_theta_min 2.921
_diffrn_source 'fine-focus sealed tube'
_exptl_absorpt_coefficient_mu 3.065
_exptl_absorpt_correction_T_max 0.7210
_exptl_absorpt_correction_T_min 0.6512
_exptl_absorpt_correction_type empirical
_exptl_absorpt_process_details 'SADABS (Bruker, 2008)'
_exptl_crystal_colour colorless
_exptl_crystal_density_diffrn 2.499
_exptl_crystal_description prism
_exptl_crystal_F_000 468
_exptl_crystal_size_max 0.220
_exptl_crystal_size_mid 0.210
_exptl_crystal_size_min 0.190
_refine_diff_density_max 0.450
_refine_diff_density_min -0.534
_refine_diff_density_rms 0.090
_refine_ls_extinction_method none
_refine_ls_goodness_of_fit_ref 1.040
_refine_ls_hydrogen_treatment constr
_refine_ls_matrix_type full
_refine_ls_number_parameters 190
_refine_ls_number_reflns 3202
_refine_ls_number_restraints 0
_refine_ls_restrained_S_all 1.040
_refine_ls_R_factor_all 0.0300
_refine_ls_R_factor_gt 0.0232
_refine_ls_shift/su_max 0.001
_refine_ls_shift/su_mean 0.000
_refine_ls_structure_factor_coef Fsqd
_refine_ls_weighting_details 'w=1/[\s^2^(Fo^2^)+(0.0211P)^2^+0.1011P] where P=(Fo^2^+2Fc^2^)/3'
_refine_ls_weighting_scheme calc
_refine_ls_wR_factor_gt 0.0530
_refine_ls_wR_factor_ref 0.0559
_reflns_Friedel_coverage 0.000
_reflns_number_gt 2714
_reflns_number_total 3202
_reflns_threshold_expression 'I > 2\s(I)'
_cod_data_source_file d1ce01549d2.cif
_cod_data_source_block 1
_cod_database_code 7244458
_shelx_shelxl_version_number 2014/7
_shelx_space_group_comment
;
The symmetry employed for this shelxl refinement is uniquely defined
by the following loop, which should always be used as a source of
symmetry information in preference to the above space-group names.
They are only intended as comments.
;
_shelx_estimated_absorpt_t_min 0.552
_shelx_estimated_absorpt_t_max 0.594

loop_
_space_group_symop_operation_xyz
'x, y, z'
'-x, -y, -z'

loop_
_atom_site_label
_atom_site_type_symbol
_atom_site_fract_x
_atom_site_fract_y
_atom_site_fract_z
_atom_site_U_iso_or_equiv
_atom_site_adp_type
_atom_site_occupancy
_atom_site_site_symmetry_order
_atom_site_calc_flag
_atom_site_refinement_flags_posn
_atom_site_refinement_flags_adp
_atom_site_refinement_flags_occupancy
_atom_site_disorder_assembly
_atom_site_disorder_group
Ag1 Ag 0.09930(3) 0.23174(3) 0.20130(2) 0.03709(7) Uani 1 1 d . . . . .
Ag2 Ag 0.32916(3) 0.44213(3) -0.03688(2) 0.03027(7) Uani 1 1 d . . . . .
O1 O 1.1723(2) -0.4234(3) 0.12048(15) 0.0347(4) Uani 1 1 d . . . . .
O2 O 0.9497(3) -0.2654(3) 0.00794(14) 0.0334(4) Uani 1 1 d . . . . .
O3 O -0.7268(4) 0.1399(4) 0.39957(19) 0.0694(9) Uani 1 1 d . . . . .
O4 O -0.8139(4) 0.1899(4) 0.56633(18) 0.0605(7) Uani 1 1 d . . . . .
N1 N 0.4035(3) 0.0998(3) 0.15747(17) 0.0316(5) Uani 1 1 d . . . . .
N2 N 0.4956(3) 0.1741(3) 0.06562(16) 0.0256(4) Uani 1 1 d . . . . .
N3 N 0.7136(3) -0.0566(3) 0.15346(16) 0.0244(4) Uani 1 1 d . . . . .
N4 N -0.2024(3) 0.3106(3) 0.26272(17) 0.0301(5) Uani 1 1 d . . . . .
N5 N -0.3541(3) 0.4323(3) 0.20679(16) 0.0269(4) Uani 1 1 d . . . . .
N6 N -0.4673(3) 0.3530(3) 0.36978(16) 0.0249(4) Uani 1 1 d . . . . .
C1 C 0.5370(4) -0.0375(4) 0.2084(2) 0.0353(6) Uani 1 1 d . . . . .
H1 H 0.5136 -0.1115 0.2732 0.042 Uiso 1 1 calc R U . . .
C2 C 0.6796(3) 0.0770(3) 0.0658(2) 0.0267(5) Uani 1 1 d . . . . .
H2 H 0.7751 0.0975 0.0122 0.032 Uiso 1 1 calc R U . . .
C3 C 0.9008(3) -0.1928(4) 0.1837(2) 0.0289(6) Uani 1 1 d . . . . .
H3A H 0.8770 -0.2834 0.2457 0.035 Uiso 1 1 calc R U . . .
H3B H 0.9799 -0.1234 0.2030 0.035 Uiso 1 1 calc R U . . .
C4 C 1.0144(3) -0.3035(3) 0.09508(19) 0.0229(5) Uani 1 1 d . . . . .
C5 C -0.2745(4) 0.2657(4) 0.3595(2) 0.0339(6) Uani 1 1 d . . . . .
H5 H -0.2026 0.1846 0.4138 0.041 Uiso 1 1 calc R U . . .
C6 C -0.5111(3) 0.4543(4) 0.2734(2) 0.0299(6) Uani 1 1 d . . . . .
H6 H -0.6355 0.5294 0.2564 0.036 Uiso 1 1 calc R U . . .
C7 C -0.5998(4) 0.3445(4) 0.4675(2) 0.0305(6) Uani 1 1 d . . . . .
H7A H -0.6857 0.4729 0.4718 0.037 Uiso 1 1 calc R U . . .
H7B H -0.5224 0.3046 0.5278 0.037 Uiso 1 1 calc R U . . .
C8 C -0.7243(4) 0.2115(4) 0.4771(2) 0.0351(6) Uani 1 1 d . . . . .
O1W O 0.1898(3) 0.8219(3) 0.37772(19) 0.0541(6) Uani 1 1 d . . . . .
H1W H 0.0842 0.7964 0.4031 0.081 Uiso 1 1 d R U . . .
H2W H 0.1849 0.9289 0.3932 0.081 Uiso 1 1 d R U . . .

loop_
_atom_site_aniso_label
_atom_site_aniso_U_11
_atom_site_aniso_U_22
_atom_site_aniso_U_33
_atom_site_aniso_U_23
_atom_site_aniso_U_13
_atom_site_aniso_U_12
Ag1 0.01939(11) 0.04445(14) 0.03575(13) -0.00206(10) 0.00544(9) 0.00047(8)
Ag2 0.03318(12) 0.03109(12) 0.02154(11) 0.00228(8) -0.00364(8) -0.00613(8)
O1 0.0228(9) 0.0373(11) 0.0347(11) -0.0091(8) -0.0052(8) 0.0071(8)
O2 0.0313(10) 0.0414(11) 0.0253(10) -0.0109(8) -0.0048(8) -0.0034(8)
O3 0.092(2) 0.101(2) 0.0493(15) -0.0332(15) 0.0187(14) -0.0742(18)
O4 0.0664(16) 0.0880(19) 0.0410(14) -0.0134(13) 0.0224(12) -0.0528(14)
N1 0.0232(10) 0.0361(12) 0.0231(11) 0.0034(9) 0.0038(9) 0.0008(9)
N2 0.0257(10) 0.0231(10) 0.0221(11) -0.0001(8) 0.0019(8) -0.0030(8)
N3 0.0188(10) 0.0270(11) 0.0219(11) -0.0060(8) -0.0031(8) 0.0025(8)
N4 0.0214(10) 0.0357(12) 0.0238(11) 0.0016(9) -0.0006(9) -0.0002(9)
N5 0.0213(10) 0.0337(12) 0.0203(11) 0.0012(9) -0.0017(8) -0.0041(9)
N6 0.0240(10) 0.0303(11) 0.0204(11) -0.0044(8) 0.0036(8) -0.0106(8)
C1 0.0276(13) 0.0396(15) 0.0216(13) 0.0049(11) 0.0056(11) 0.0045(11)
C2 0.0221(12) 0.0243(12) 0.0287(13) -0.0001(10) 0.0038(10) -0.0053(10)
C3 0.0205(12) 0.0353(14) 0.0236(13) -0.0073(11) -0.0077(10) 0.0057(10)
C4 0.0204(11) 0.0220(12) 0.0248(13) -0.0032(10) -0.0011(10) -0.0050(9)
C5 0.0278(13) 0.0407(16) 0.0226(14) 0.0037(11) -0.0015(11) -0.0013(11)
C6 0.0179(12) 0.0425(16) 0.0255(14) -0.0028(11) -0.0009(10) -0.0061(10)
C7 0.0333(14) 0.0399(15) 0.0223(13) -0.0089(11) 0.0075(11) -0.0186(12)
C8 0.0335(14) 0.0426(16) 0.0326(16) -0.0072(12) 0.0042(12) -0.0189(12)
O1W 0.0430(12) 0.0523(14) 0.0701(17) -0.0175(12) 0.0022(11) -0.0172(11)

loop_
_atom_type_symbol
_atom_type_description
_atom_type_scat_dispersion_real
_atom_type_scat_dispersion_imag
_atom_type_scat_source
C C 0.0033 0.0016 'International Tables Vol C Tables 4.2.6.8 and 6.1.1.4'
H H 0.0000 0.0000 'International Tables Vol C Tables 4.2.6.8 and 6.1.1.4'
N N 0.0061 0.0033 'International Tables Vol C Tables 4.2.6.8 and 6.1.1.4'
O O 0.0106 0.0060 'International Tables Vol C Tables 4.2.6.8 and 6.1.1.4'
Ag Ag -0.8971 1.1015 'International Tables Vol C Tables 4.2.6.8 and 6.1.1.4'

loop_
_geom_angle_atom_site_label_1
_geom_angle_atom_site_label_2
_geom_angle_atom_site_label_3
_geom_angle
_geom_angle_site_symmetry_1
_geom_angle_site_symmetry_3
_geom_angle_publ_flag
N4 Ag1 N1 169.04(9) . . ?
N4 Ag1 O1 104.33(7) . 1_465 ?
N1 Ag1 O1 86.27(7) . 1_465 ?
N4 Ag1 O3 98.41(7) . 1_655 ?
N1 Ag1 O3 76.66(8) . 1_655 ?
O1 Ag1 O3 99.93(6) 1_465 1_655 ?
N5 Ag2 N2 135.16(7) 2_565 . ?
N5 Ag2 O1 132.99(7) 2_565 1_465 ?
N2 Ag2 O1 89.98(7) . 1_465 ?
N5 Ag2 O2 107.33(7) 2_565 2_655 ?
N2 Ag2 O2 84.09(7) . 2_655 ?
O1 Ag2 O2 86.16(6) 1_465 2_655 ?
N5 Ag2 Ag2 98.45(5) 2_565 2_665 ?
N2 Ag2 Ag2 75.54(5) . 2_665 ?
O1 Ag2 Ag2 78.10(4) 1_465 2_665 ?
O2 Ag2 Ag2 154.08(4) 2_655 2_665 ?
C4 O1 Ag2 106.53(16) . 1_645 ?
C1 N1 N2 107.2(2) . . ?
C1 N1 Ag1 131.81(18) . . ?
N2 N1 Ag1 120.62(15) . . ?
C2 N2 N1 106.5(2) . . ?
C2 N2 Ag2 133.22(17) . . ?
N1 N2 Ag2 119.62(14) . . ?
C2 N3 C1 104.7(2) . . ?
C2 N3 C3 127.9(2) . . ?
C1 N3 C3 127.4(2) . . ?
C5 N4 N5 107.33(19) . . ?
C5 N4 Ag1 127.44(17) . . ?
N5 N4 Ag1 125.05(15) . . ?
C6 N5 N4 106.5(2) . . ?
C6 N5 Ag2 128.10(17) . 2_565 ?
N4 N5 Ag2 125.35(15) . 2_565 ?
C5 N6 C6 105.4(2) . . ?
C5 N6 C7 126.9(2) . . ?
C6 N6 C7 127.7(2) . . ?
N1 C1 N3 110.4(2) . . ?
N1 C1 H1 124.8 . . ?
N3 C1 H1 124.8 . . ?
N2 C2 N3 111.2(2) . . ?
N2 C2 H2 124.4 . . ?
N3 C2 H2 124.4 . . ?
N3 C3 C4 113.1(2) . . ?
N3 C3 H3A 109.0 . . ?
C4 C3 H3A 109.0 . . ?
N3 C3 H3B 109.0 . . ?
C4 C3 H3B 109.0 . . ?
H3A C3 H3B 107.8 . . ?
O2 C4 O1 126.6(2) . . ?
O2 C4 C3 119.6(2) . . ?
O1 C4 C3 113.8(2) . . ?
N4 C5 N6 110.3(2) . . ?
N4 C5 H5 124.8 . . ?
N6 C5 H5 124.8 . . ?
N5 C6 N6 110.4(2) . . ?
N5 C6 H6 124.8 . . ?
N6 C6 H6 124.8 . . ?
N6 C7 C8 115.6(2) . . ?
N6 C7 H7A 108.4 . . ?
C8 C7 H7A 108.4 . . ?
N6 C7 H7B 108.4 . . ?
C8 C7 H7B 108.4 . . ?
H7A C7 H7B 107.4 . . ?
O3 C8 O4 128.1(3) . . ?
O3 C8 C7 118.8(2) . . ?
O4 C8 C7 113.1(2) . . ?
H1W O1W H2W 108.4 . . ?

loop_
_geom_bond_atom_site_label_1
_geom_bond_atom_site_label_2
_geom_bond_distance
_geom_bond_site_symmetry_2
_geom_bond_publ_flag
Ag1 N4 2.150(2) . ?
Ag1 N1 2.154(2) . ?
Ag1 O1 2.754(2) 1_465 ?
Ag1 O3 2.884(3) 1_655 ?
Ag2 N5 2.209(2) 2_565 ?
Ag2 N2 2.253(2) . ?
Ag2 O1 2.4191(18) 1_465 ?
Ag2 O2 2.6877(19) 2_655 ?
Ag2 Ag2 3.1897(4) 2_665 ?
O1 C4 1.250(3) . ?
O2 C4 1.229(3) . ?
O3 C8 1.231(3) . ?
O4 C8 1.243(3) . ?
N1 C1 1.306(3) . ?
N1 N2 1.376(3) . ?
N2 C2 1.301(3) . ?
N3 C2 1.343(3) . ?
N3 C1 1.349(3) . ?
N3 C3 1.466(3) . ?
N4 C5 1.302(3) . ?
N4 N5 1.376(3) . ?
N5 C6 1.309(3) . ?
N6 C5 1.342(3) . ?
N6 C6 1.343(3) . ?
N6 C7 1.472(3) . ?
C1 H1 0.9300 . ?
C2 H2 0.9300 . ?
C3 C4 1.531(3) . ?
C3 H3A 0.9700 . ?
C3 H3B 0.9700 . ?
C5 H5 0.9300 . ?
C6 H6 0.9300 . ?
C7 C8 1.515(4) . ?
C7 H7A 0.9700 . ?
C7 H7B 0.9700 . ?
O1W H1W 0.8500 . ?
O1W H2W 0.8500 . ?

loop_
_geom_hbond_atom_site_label_D
_geom_hbond_atom_site_label_H
_geom_hbond_atom_site_label_A
_geom_hbond_distance_DH
_geom_hbond_distance_HA
_geom_hbond_distance_DA
_geom_hbond_angle_DHA
_geom_hbond_site_symmetry_A
_geom_hbond_publ_flag
O1W H1W O4 0.85 1.92 2.739(3) 163 2_466 yes
O1W H2W O3 0.85 1.90 2.700(3) 157 1_665 yes
C1 H1 O3 0.93 2.75 3.136(3) 106 1_655 yes
C1 H1 O1W 0.93 2.67 3.366(3) 133 1_545 yes
C2 H2 O1 0.93 2.77 3.475(3) 133 2_755 yes
C2 H2 O2 0.93 2.63 3.345(3) 134 2_755 yes
C3 H3A O4 0.97 2.60 3.200(3) 120 2_556 yes
C3 H3B O1W 0.97 2.80 3.535(3) 133 1_645 yes
C5 H5 O1W 0.93 2.70 3.434(4) 136 2_566 yes
C5 H5 O4 0.93 2.72 3.216(4) 115 2_456 yes
C6 H6 O1W 0.93 2.80 3.302(3) 115 1_455 yes
C6 H6 O1 0.93 2.30 3.048(3) 137 1_365 yes
C7 H7A O1W 0.97 2.57 3.427(4) 147 1_455 yes
C7 H7B O1W 0.97 2.68 3.577(4) 155 2_566 yes

loop_
_geom_torsion_atom_site_label_1
_geom_torsion_atom_site_label_2
_geom_torsion_atom_site_label_3
_geom_torsion_atom_site_label_4
_geom_torsion
_geom_torsion_site_symmetry_1
_geom_torsion_site_symmetry_2
_geom_torsion_site_symmetry_3
_geom_torsion_site_symmetry_4
_geom_torsion_publ_flag
C1 N1 N2 C2 0.3(3) . . . . ?
Ag1 N1 N2 C2 173.99(17) . . . . ?
C1 N1 N2 Ag2 -171.60(18) . . . . ?
Ag1 N1 N2 Ag2 2.1(3) . . . . ?
C5 N4 N5 C6 -0.1(3) . . . . ?
Ag1 N4 N5 C6 -175.63(18) . . . . ?
C5 N4 N5 Ag2 -179.20(18) . . . 2_565 ?
Ag1 N4 N5 Ag2 5.3(3) . . . 2_565 ?
N2 N1 C1 N3 -0.1(3) . . . . ?
Ag1 N1 C1 N3 -172.79(18) . . . . ?
C2 N3 C1 N1 -0.2(3) . . . . ?
C3 N3 C1 N1 179.5(2) . . . . ?
N1 N2 C2 N3 -0.4(3) . . . . ?
Ag2 N2 C2 N3 169.92(16) . . . . ?
C1 N3 C2 N2 0.4(3) . . . . ?
C3 N3 C2 N2 -179.3(2) . . . . ?
C2 N3 C3 C4 -50.4(3) . . . . ?
C1 N3 C3 C4 130.0(3) . . . . ?
Ag2 O1 C4 O2 1.7(3) 1_645 . . . ?
Ag2 O1 C4 C3 -175.94(17) 1_645 . . . ?
N3 C3 C4 O2 3.7(4) . . . . ?
N3 C3 C4 O1 -178.4(2) . . . . ?
N5 N4 C5 N6 -0.2(3) . . . . ?
Ag1 N4 C5 N6 175.25(17) . . . . ?
C6 N6 C5 N4 0.3(3) . . . . ?
C7 N6 C5 N4 -177.6(2) . . . . ?
N4 N5 C6 N6 0.3(3) . . . . ?
Ag2 N5 C6 N6 179.37(16) 2_565 . . . ?
C5 N6 C6 N5 -0.4(3) . . . . ?
C7 N6 C6 N5 177.5(2) . . . . ?
C5 N6 C7 C8 -101.9(3) . . . . ?
C6 N6 C7 C8 80.6(3) . . . . ?
N6 C7 C8 O3 -9.2(4) . . . . ?
N6 C7 C8 O4 171.0(3) . . . . ?
